data_4335512
loop_
_publ_author_name
'Maria A. Kirsanova'
'Takao Mori'
'Satofumi Maruyama'
'Artem M. Abakumov'
'Gustaaf Van Tendeloo'
'Andrei Olenev'
'Andrei V. Shevelkov'

_publ_contact_author_address
;
Moscow State University
Department of Chemistry
Leninskie Gory 1 build. 3 GSP-1
119991 Moscow
Russia
;
_publ_contact_author_email kirsanova@inorg.chem.msu.ru
_publ_contact_author_name 'Maria A. Kirsanova'
_publ_contact_author_phone '007 495 939-1200'
_publ_section_title
;
 Cationic Clathrate of Type-III Ge172-xPxTey (y~ 21.5,x~ 2y): Synthesis,
 Crystal Structure and Thermoelectric Properties
;
_journal_name_full 'Inorganic Chemistry'
_journal_page_first 8272
_journal_page_last 8279
_journal_paper_doi 10.1021/ic401203r
_journal_volume 52
_journal_year 2013
_chemical_formula_moiety 'Ge129.28 P42.72 Te21.53'
_chemical_formula_sum 'Ge129.28 P42.72 Te21.53'
_chemical_formula_weight 13454.70
_chemical_name_common 'germanium-phosphor telluride'
_chemical_name_systematic 'germanium-phosphor telluride'
_space_group_IT_number 136
_symmetry_cell_setting tetragonal
_symmetry_space_group_name_Hall '-P 4n 2n'
_symmetry_space_group_name_H-M 'P 42/m n m'
_atom_sites_solution_hydrogens none
_atom_sites_solution_primary direct
_atom_sites_solution_secondary difmap
_audit_creation_method SHELXL-97
_cell_angle_alpha 90.00
_cell_angle_beta 90.00
_cell_angle_gamma 90.00
_cell_formula_units_Z 1
_cell_length_a 19.948(3)
_cell_length_b 19.948(3)
_cell_length_c 10.440(2)
_cell_measurement_reflns_used 24
_cell_measurement_temperature 293(2)
_cell_measurement_theta_max 17.12
_cell_measurement_theta_min 15.83
_cell_volume 4154.3(12)
_computing_cell_refinement 'CAD4 (Nonius)'
_computing_data_collection 'CAD4 (Nonius)'
_computing_data_reduction 'XCAD7 (P.McArdle, 1999)'
_computing_molecular_graphics 'SHELXL-97 (Sheldrick, 1997)'
_computing_publication_material 'SHELXL-97 (Sheldrick, 1997)'
_computing_structure_refinement 'SHELXL-97 (Sheldrick, 1997)'
_computing_structure_solution 'SHELXS-97 (Sheldrick, 1990)'
_diffrn_ambient_temperature 293(2)
_diffrn_measured_fraction_theta_full 1.000
_diffrn_measured_fraction_theta_max 1.000
_diffrn_measurement_device_type 'Nonius CAD4'
_diffrn_measurement_method \w--2\q
_diffrn_radiation_monochromator graphite
_diffrn_radiation_source 'fine-focus sealed tube'
_diffrn_radiation_type MoK\a
_diffrn_radiation_wavelength 0.71073
_diffrn_reflns_av_R_equivalents 0.0780
_diffrn_reflns_av_sigmaI/netI 0.1000
_diffrn_reflns_limit_h_max 0
_diffrn_reflns_limit_h_min -28
_diffrn_reflns_limit_k_max 3
_diffrn_reflns_limit_k_min -28
_diffrn_reflns_limit_l_max 0
_diffrn_reflns_limit_l_min -14
_diffrn_reflns_number 6387
_diffrn_reflns_theta_full 29.97
_diffrn_reflns_theta_max 29.97
_diffrn_reflns_theta_min 2.04
_diffrn_standards_interval_time 120
_diffrn_standards_number 1
_exptl_absorpt_coefficient_mu 27.098
_exptl_absorpt_correction_T_max 0.4103
_exptl_absorpt_correction_T_min 0.2932
_exptl_absorpt_correction_type 'psi-scan corrections'
_exptl_crystal_colour black
_exptl_crystal_density_diffrn 5.378
_exptl_crystal_description prism
_exptl_crystal_F_000 5897
_exptl_crystal_size_max 0.06
_exptl_crystal_size_mid 0.05
_exptl_crystal_size_min 0.04
_refine_diff_density_max 4.788
_refine_diff_density_min -2.612
_refine_diff_density_rms 0.485
_refine_ls_extinction_coef 0.00014(3)
_refine_ls_extinction_expression Fc^*^=kFc[1+0.001xFc^2^\l^3^/sin(2\q)]^-1/4^
_refine_ls_extinction_method SHELXL
_refine_ls_goodness_of_fit_ref 1.059
_refine_ls_hydrogen_treatment none
_refine_ls_matrix_type full
_refine_ls_number_parameters 146
_refine_ls_number_reflns 3294
_refine_ls_number_restraints 0
_refine_ls_restrained_S_all 1.059
_refine_ls_R_factor_all 0.0990
_refine_ls_R_factor_gt 0.0543
_refine_ls_shift/su_max 0.000
_refine_ls_shift/su_mean 0.000
_refine_ls_structure_factor_coef Fsqd
_refine_ls_weighting_details 'calc w=1/[\s^2^(Fo^2^)+(0.0749P)^2^+0.0000P] where P=(Fo^2^+2Fc^2^)/3'
_refine_ls_weighting_scheme calc
_refine_ls_wR_factor_gt 0.1401
_refine_ls_wR_factor_ref 0.1526
_reflns_number_gt 2155
_reflns_number_total 3294
_reflns_threshold_expression >2sigma(I)
_cod_data_source_file ic401203r_si_002.cif
_cod_data_source_block xl3
_cod_database_code 4335512

loop_
_symmetry_equiv_pos_as_xyz
'x, y, z'
'-x, -y, z'
'-y+1/2, x+1/2, z+1/2'
'y+1/2, -x+1/2, z+1/2'
'-x+1/2, y+1/2, -z+1/2'
'x+1/2, -y+1/2, -z+1/2'
'y, x, -z'
'-y, -x, -z'
'-x, -y, -z'
'x, y, -z'
'y-1/2, -x-1/2, -z-1/2'
'-y-1/2, x-1/2, -z-1/2'
'x-1/2, -y-1/2, z-1/2'
'-x-1/2, y-1/2, z-1/2'
'-y, -x, z'
'y, x, z'

loop_
_atom_site_label
_atom_site_type_symbol
_atom_site_fract_x
_atom_site_fract_y
_atom_site_fract_z
_atom_site_U_iso_or_equiv
_atom_site_adp_type
_atom_site_occupancy
_atom_site_symmetry_multiplicity
_atom_site_calc_flag
_atom_site_refinement_flags
Te1 Te 0.59906(6) 0.40094(6) 0.0000 0.0265(4) Uani 1 4 d S
Te2 Te 0.31859(4) 0.31859(4) 0.25133(10) 0.0169(2) Uani 1 2 d S
Te3 Te 0.46682(5) 0.87051(5) 0.0000 0.0168(2) Uani 1 2 d S
Te4 Te 0.5657(3) 0.2452(3) 0.5000 0.0123(15) Uani 0.192(4) 2 d SP
P1 P 0.18533(12) 0.18533(12) 0.1848(3) 0.0068(7) Uani 1 2 d S
P2 P 0.49845(13) 0.36608(13) 0.6853(2) 0.0092(5) Uani 1 1 d .
Ge1 Ge 0.23589(9) 0.23589(9) 0.0000 0.0140(5) Uani 1 4 d S
Ge2 Ge 0.5000 0.0000 0.7500 0.0106(4) Uani 1 4 d S
Ge3 Ge 0.40511(9) 0.40511(9) 0.0000 0.0180(5) Uani 1 4 d S
Ge4 Ge 0.69405(8) 0.22024(8) 0.0000 0.0106(3) Uani 1 2 d S
Ge5 Ge 0.44113(8) 0.28973(8) 0.0000 0.0124(3) Uani 1 2 d S
Ge6 Ge 0.72974(9) 0.10437(9) 0.0000 0.0162(4) Uani 1 2 d S
Ge7 Ge 0.35397(8) 0.20530(8) 0.0000 0.0138(3) Uani 1 2 d S
Ge8 Ge 0.60661(6) 0.39339(6) 0.61667(16) 0.0129(3) Uani 1 2 d S
Ge9 Ge 0.45636(7) 0.45636(7) 0.1887(2) 0.0126(4) Uani 0.78 2 d SP
Ge10 Ge 0.50762(6) 0.26508(6) 0.80998(11) 0.0142(3) Uani 1 1 d .
Ge11 Ge 0.62580(5) 0.23324(5) 0.80905(11) 0.0123(3) Uani 1 1 d .
Ge12 Ge 0.59549(6) 0.97438(6) 0.88326(11) 0.0151(3) Uani 1 1 d .
Ge13 Ge 0.84572(9) 0.06839(10) 0.0000 0.0187(6) Uani 0.909(7) 2 d SP
P13 P 0.84572(9) 0.06839(10) 0.0000 0.0187(6) Uani 0.09 2 d SP
Ge14 Ge 0.68233(8) 0.05031(8) 0.81635(16) 0.0110(5) Uani 0.411(5) 1 d P
P14 P 0.68233(8) 0.05031(8) 0.81635(16) 0.0110(5) Uani 0.59 1 d P
Ge15 Ge 0.36794(8) 0.13487(8) 0.18476(15) 0.0097(4) Uani 0.486(5) 1 d P
P15 P 0.36794(8) 0.13487(8) 0.18476(15) 0.0097(4) Uani 0.51 1 d P
Ge16 Ge 0.4933(6) 0.4412(6) 0.1468(11) 0.0126(4) Uani 0.090(3) 1 d P
P16 P 0.4933(6) 0.4412(6) 0.1468(11) 0.0126(4) Uani 0.02 1 d P

loop_
_atom_site_aniso_label
_atom_site_aniso_U_11
_atom_site_aniso_U_22
_atom_site_aniso_U_33
_atom_site_aniso_U_23
_atom_site_aniso_U_13
_atom_site_aniso_U_12
Te1 0.0248(5) 0.0248(5) 0.0298(9) 0.000 0.000 0.0006(7)
Te2 0.0194(3) 0.0194(3) 0.0118(5) 0.0002(3) 0.0002(3) 0.0021(4)
Te3 0.0165(5) 0.0130(5) 0.0207(5) 0.000 0.000 -0.0014(4)
Te4 0.016(3) 0.012(3) 0.009(2) 0.000 0.000 -0.0016(19)
P1 0.0060(10) 0.0060(10) 0.0084(18) -0.0001(9) -0.0001(9) 0.0013(12)
P2 0.0076(11) 0.0088(11) 0.0111(12) 0.0014(9) 0.0016(9) 0.0007(9)
Ge1 0.0130(7) 0.0130(7) 0.0161(12) 0.000 0.000 0.0028(9)
Ge2 0.0091(6) 0.0091(6) 0.0136(11) 0.000 0.000 0.000
Ge3 0.0165(7) 0.0165(7) 0.0211(13) 0.000 0.000 0.0036(10)
Ge4 0.0137(7) 0.0086(7) 0.0096(7) 0.000 0.000 0.0000(6)
Ge5 0.0161(8) 0.0103(7) 0.0107(8) 0.000 0.000 -0.0024(6)
Ge6 0.0164(8) 0.0140(8) 0.0181(8) 0.000 0.000 0.0025(6)
Ge7 0.0113(7) 0.0154(8) 0.0147(8) 0.000 0.000 -0.0011(6)
Ge8 0.0133(5) 0.0133(5) 0.0122(8) 0.0007(4) -0.0007(4) 0.0003(6)
Ge9 0.0124(6) 0.0124(6) 0.0130(11) -0.0011(5) -0.0011(5) -0.0013(8)
Ge10 0.0094(5) 0.0158(6) 0.0174(6) -0.0060(4) 0.0026(4) -0.0008(4)
Ge11 0.0111(5) 0.0121(5) 0.0136(6) -0.0015(4) -0.0032(4) 0.0023(4)
Ge12 0.0154(6) 0.0165(6) 0.0135(6) 0.0001(4) -0.0031(4) 0.0001(4)
Ge13 0.0130(9) 0.0228(11) 0.0204(11) 0.000 0.000 -0.0002(7)
P13 0.0130(9) 0.0228(11) 0.0204(11) 0.000 0.000 -0.0002(7)
Ge14 0.0109(9) 0.0102(8) 0.0119(9) 0.0007(6) 0.0000(6) -0.0005(6)
P14 0.0109(9) 0.0102(8) 0.0119(9) 0.0007(6) 0.0000(6) -0.0005(6)
Ge15 0.0085(7) 0.0090(8) 0.0116(8) -0.0016(6) 0.0000(6) 0.0004(5)
P15 0.0085(7) 0.0090(8) 0.0116(8) -0.0016(6) 0.0000(6) 0.0004(5)
Ge16 0.0124(6) 0.0124(6) 0.0130(11) -0.0011(5) -0.0011(5) -0.0013(8)
P16 0.0124(6) 0.0124(6) 0.0130(11) -0.0011(5) -0.0011(5) -0.0013(8)

loop_
_atom_type_symbol
_atom_type_description
_atom_type_scat_dispersion_real
_atom_type_scat_dispersion_imag
_atom_type_scat_source
P P 0.1023 0.0942 'International Tables Vol C Tables 4.2.6.8 and 6.1.1.4'
Ge Ge 0.1547 1.8001 'International Tables Vol C Tables 4.2.6.8 and 6.1.1.4'
Te Te -0.5308 1.6751 'International Tables Vol C Tables 4.2.6.8 and 6.1.1.4'

loop_
_geom_angle_atom_site_label_1
_geom_angle_atom_site_label_2
_geom_angle_atom_site_label_3
_geom_angle
_geom_angle_site_symmetry_1
_geom_angle_site_symmetry_3
P16 Te1 Ge16 0.0(6) 15_665 15_665
P16 Te1 P16 68.4(5) 15_665 8_665
Ge16 Te1 P16 68.4(5) 15_665 8_665
P16 Te1 Ge16 68.4(5) 15_665 8_665
Ge16 Te1 Ge16 68.4(5) 15_665 8_665
P16 Te1 Ge16 0.0(6) 8_665 8_665
P16 Te1 Ge16 82.0(5) 15_665 10
Ge16 Te1 Ge16 82.0(5) 15_665 10
P16 Te1 Ge16 39.6(5) 8_665 10
Ge16 Te1 Ge16 39.6(5) 8_665 10
P16 Te1 P16 82.0(5) 15_665 10
Ge16 Te1 P16 82.0(5) 15_665 10
P16 Te1 P16 39.6(5) 8_665 10
Ge16 Te1 P16 39.6(5) 8_665 10
Ge16 Te1 P16 0.0(6) 10 10
P16 Te1 Ge16 39.6(5) 15_665 .
Ge16 Te1 Ge16 39.6(5) 15_665 .
P16 Te1 Ge16 82.0(5) 8_665 .
Ge16 Te1 Ge16 82.0(5) 8_665 .
Ge16 Te1 Ge16 68.4(5) 10 .
P16 Te1 Ge16 68.4(5) 10 .
Ge8 P1 Ge11 106.74(10) 3_544 13_565
Ge8 P1 Ge11 106.74(10) 3_544 3_544
Ge11 P1 Ge11 112.29(15) 13_565 3_544
Ge8 P1 Ge1 108.72(15) 3_544 .
Ge11 P1 Ge1 111.04(10) 13_565 .
Ge11 P1 Ge1 111.04(10) 3_544 .
P16 P2 Ge16 0.0(7) 10_556 10_556
P16 P2 Ge8 97.0(3) 10_556 .
Ge16 P2 Ge8 97.0(3) 10_556 .
P16 P2 Ge9 22.3(3) 10_556 10_556
Ge16 P2 Ge9 22.3(3) 10_556 10_556
Ge8 P2 Ge9 108.56(12) . 10_556
P16 P2 Ge13 134.6(3) 10_556 3_545
Ge16 P2 Ge13 134.6(3) 10_556 3_545
Ge8 P2 Ge13 107.88(11) . 3_545
Ge9 P2 Ge13 112.31(12) 10_556 3_545
P16 P2 P13 134.6(3) 10_556 3_545
Ge16 P2 P13 134.6(3) 10_556 3_545
Ge8 P2 P13 107.88(11) . 3_545
Ge9 P2 P13 112.31(12) 10_556 3_545
Ge13 P2 P13 0.00(12) 3_545 3_545
P16 P2 Ge10 97.8(3) 10_556 .
Ge16 P2 Ge10 97.8(3) 10_556 .
Ge8 P2 Ge10 106.91(11) . .
Ge9 P2 Ge10 111.17(12) 10_556 .
Ge13 P2 Ge10 109.80(11) 3_545 .
P13 P2 Ge10 109.80(11) 3_545 .
P1 Ge1 P1 107.05(19) 10 .
P1 Ge1 Ge7 107.55(4) 10 .
P1 Ge1 Ge7 107.55(4) . .
P1 Ge1 Ge7 107.55(4) 10 7
P1 Ge1 Ge7 107.55(4) . 7
Ge7 Ge1 Ge7 119.04(13) . 7
Ge12 Ge2 Ge12 109.41(3) 1_545 12_757
Ge12 Ge2 Ge12 109.41(3) 1_545 11_567
Ge12 Ge2 Ge12 109.60(6) 12_757 11_567
Ge12 Ge2 Ge12 109.60(6) 1_545 2_665
Ge12 Ge2 Ge12 109.41(3) 12_757 2_665
Ge12 Ge2 Ge12 109.41(3) 11_567 2_665
Ge5 Ge3 Ge5 124.67(13) . 7
Ge5 Ge3 P16 126.9(3) . 16
Ge5 Ge3 P16 93.8(3) 7 16
Ge5 Ge3 Ge16 126.9(3) . 16
Ge5 Ge3 Ge16 93.8(3) 7 16
P16 Ge3 Ge16 0.0(6) 16 16
Ge5 Ge3 Ge16 93.8(3) . .
Ge5 Ge3 Ge16 126.9(3) 7 .
P16 Ge3 Ge16 35.0(5) 16 .
Ge16 Ge3 Ge16 35.0(5) 16 .
Ge5 Ge3 P16 126.9(3) . 7
Ge5 Ge3 P16 93.8(3) 7 7
P16 Ge3 P16 77.8(6) 16 7
Ge16 Ge3 P16 77.8(6) 16 7
Ge16 Ge3 P16 88.2(5) . 7
Ge5 Ge3 Ge16 93.8(3) . 10
Ge5 Ge3 Ge16 126.9(3) 7 10
P16 Ge3 Ge16 88.2(5) 16 10
Ge16 Ge3 Ge16 88.2(5) 16 10
Ge16 Ge3 Ge16 77.8(6) . 10
P16 Ge3 Ge16 35.0(5) 7 10
Ge5 Ge3 Ge16 126.9(3) . 7
Ge5 Ge3 Ge16 93.8(3) 7 7
P16 Ge3 Ge16 77.8(6) 16 7
Ge16 Ge3 Ge16 77.8(6) 16 7
Ge16 Ge3 Ge16 88.2(5) . 7
P16 Ge3 Ge16 0.0(6) 7 7
Ge16 Ge3 Ge16 35.0(5) 10 7
Ge5 Ge3 P16 93.8(3) . 10
Ge5 Ge3 P16 126.9(3) 7 10
P16 Ge3 P16 88.2(5) 16 10
Ge16 Ge3 P16 88.2(5) 16 10
Ge16 Ge3 P16 77.8(6) . 10
P16 Ge3 P16 35.0(5) 7 10
Ge16 Ge3 P16 0.0(7) 10 10
Ge16 Ge3 P16 35.0(5) 7 10
Ge5 Ge3 Ge9 105.94(3) . .
Ge5 Ge3 Ge9 105.94(3) 7 .
P16 Ge3 Ge9 21.4(3) 16 .
Ge16 Ge3 Ge9 21.4(3) 16 .
Ge16 Ge3 Ge9 21.4(3) . .
P16 Ge3 Ge9 94.7(3) 7 .
Ge16 Ge3 Ge9 94.7(3) 10 .
Ge16 Ge3 Ge9 94.7(3) 7 .
P16 Ge3 Ge9 94.7(3) 10 .
Ge5 Ge3 Ge9 105.94(3) . 10
Ge5 Ge3 Ge9 105.94(3) 7 10
P16 Ge3 Ge9 94.7(3) 16 10
Ge16 Ge3 Ge9 94.7(3) 16 10
Ge16 Ge3 Ge9 94.7(3) . 10
P16 Ge3 Ge9 21.4(3) 7 10
Ge16 Ge3 Ge9 21.4(3) 10 10
Ge16 Ge3 Ge9 21.4(3) 7 10
P16 Ge3 Ge9 21.4(3) 10 10
Ge9 Ge3 Ge9 107.45(14) . 10
Ge4 Ge4 Ge6 117.88(6) 15_665 .
Ge4 Ge4 Ge11 108.72(4) 15_665 1_554
Ge6 Ge4 Ge11 105.49(6) . 1_554
Ge4 Ge4 Ge11 108.72(4) 15_665 10_556
Ge6 Ge4 Ge11 105.49(6) . 10_556
Ge11 Ge4 Ge11 110.39(8) 1_554 10_556
Ge3 Ge5 Ge7 116.75(10) . .
Ge3 Ge5 Ge10 110.79(6) . 10_556
Ge7 Ge5 Ge10 104.51(6) . 10_556
Ge3 Ge5 Ge10 110.79(6) . 1_554
Ge7 Ge5 Ge10 104.51(6) . 1_554
Ge10 Ge5 Ge10 109.02(9) 10_556 1_554
P14 Ge6 Ge14 0.00(11) 1_554 1_554
P14 Ge6 P14 106.40(11) 1_554 10_556
Ge14 Ge6 P14 106.40(11) 1_554 10_556
P14 Ge6 Ge14 106.40(11) 1_554 10_556
Ge14 Ge6 Ge14 106.40(11) 1_554 10_556
P14 Ge6 Ge14 0.00(10) 10_556 10_556
P14 Ge6 Ge4 108.31(7) 1_554 .
Ge14 Ge6 Ge4 108.31(7) 1_554 .
P14 Ge6 Ge4 108.31(7) 10_556 .
Ge14 Ge6 Ge4 108.31(7) 10_556 .
P14 Ge6 Ge13 104.11(7) 1_554 .
Ge14 Ge6 Ge13 104.11(7) 1_554 .
P14 Ge6 Ge13 104.11(7) 10_556 .
Ge14 Ge6 Ge13 104.11(7) 10_556 .
Ge4 Ge6 Ge13 124.36(10) . .
P15 Ge7 Ge15 0.00(10) 10 10
P15 Ge7 Ge15 106.81(10) 10 .
Ge15 Ge7 Ge15 106.81(10) 10 .
P15 Ge7 Ge5 108.88(6) 10 .
Ge15 Ge7 Ge5 108.88(6) 10 .
Ge15 Ge7 Ge5 108.88(6) . .
P15 Ge7 Ge1 105.01(6) 10 .
Ge15 Ge7 Ge1 105.01(6) 10 .
Ge15 Ge7 Ge1 105.01(6) . .
Ge5 Ge7 Ge1 121.39(9) . .
P1 Ge8 P2 111.78(9) 4 15_665
P1 Ge8 P2 111.78(9) 4 .
P2 Ge8 P2 109.64(14) 15_665 .
P1 Ge8 Ge8 107.75(9) 4 10_556
P2 Ge8 Ge8 107.85(8) 15_665 10_556
P2 Ge8 Ge8 107.85(8) . 10_556
Ge16 Ge9 P16 108.0(15) . 16
Ge16 Ge9 Ge16 108.0(15) . 16
P16 Ge9 Ge16 0(2) 16 16
Ge16 Ge9 P16 81.5(8) . 2_665
P16 Ge9 P16 48.6(8) 16 2_665
Ge16 Ge9 P16 48.6(8) 16 2_665
Ge16 Ge9 Ge16 81.5(8) . 2_665
P16 Ge9 Ge16 48.6(8) 16 2_665
Ge16 Ge9 Ge16 48.6(8) 16 2_665
P16 Ge9 Ge16 0.0(6) 2_665 2_665
Ge16 Ge9 P16 48.6(8) . 15_665
P16 Ge9 P16 81.5(8) 16 15_665
Ge16 Ge9 P16 81.5(8) 16 15_665
P16 Ge9 P16 37.0(6) 2_665 15_665
Ge16 Ge9 P16 37.0(6) 2_665 15_665
Ge16 Ge9 Ge16 48.6(8) . 15_665
P16 Ge9 Ge16 81.5(8) 16 15_665
Ge16 Ge9 Ge16 81.5(8) 16 15_665
P16 Ge9 Ge16 37.0(6) 2_665 15_665
Ge16 Ge9 Ge16 37.0(6) 2_665 15_665
P16 Ge9 Ge16 0.0(8) 15_665 15_665
Ge16 Ge9 P2 174.7(7) . 7_556
P16 Ge9 P2 74.2(7) 16 7_556
Ge16 Ge9 P2 74.2(7) 16 7_556
P16 Ge9 P2 96.9(3) 2_665 7_556
Ge16 Ge9 P2 96.9(3) 2_665 7_556
P16 Ge9 P2 128.1(3) 15_665 7_556
Ge16 Ge9 P2 128.1(3) 15_665 7_556
Ge16 Ge9 P2 74.2(7) . 10_556
P16 Ge9 P2 174.7(7) 16 10_556
Ge16 Ge9 P2 174.7(7) 16 10_556
P16 Ge9 P2 128.1(3) 2_665 10_556
Ge16 Ge9 P2 128.1(3) 2_665 10_556
P16 Ge9 P2 96.9(3) 15_665 10_556
Ge16 Ge9 P2 96.9(3) 15_665 10_556
P2 Ge9 P2 103.17(15) 7_556 10_556
Ge16 Ge9 Ge3 79.2(7) . .
P16 Ge9 Ge3 79.2(7) 16 .
Ge16 Ge9 Ge3 79.2(7) 16 .
P16 Ge9 Ge3 113.5(3) 2_665 .
Ge16 Ge9 Ge3 113.5(3) 2_665 .
P16 Ge9 Ge3 113.5(3) 15_665 .
Ge16 Ge9 Ge3 113.5(3) 15_665 .
P2 Ge9 Ge3 106.03(9) 7_556 .
P2 Ge9 Ge3 106.03(9) 10_556 .
Ge16 Ge9 Ge9 70.2(7) . 2_665
P16 Ge9 Ge9 70.2(7) 16 2_665
Ge16 Ge9 Ge9 70.2(7) 16 2_665
P16 Ge9 Ge9 21.6(3) 2_665 2_665
Ge16 Ge9 Ge9 21.6(3) 2_665 2_665
P16 Ge9 Ge9 21.6(3) 15_665 2_665
Ge16 Ge9 Ge9 21.6(3) 15_665 2_665
P2 Ge9 Ge9 106.57(8) 7_556 2_665
P2 Ge9 Ge9 106.57(8) 10_556 2_665
Ge3 Ge9 Ge9 126.28(7) . 2_665
P2 Ge10 P14 103.97(9) . 12_657
P2 Ge10 Ge14 103.97(9) . 12_657
P14 Ge10 Ge14 0.00(9) 12_657 12_657
P2 Ge10 Ge5 103.30(8) . 1_556
P14 Ge10 Ge5 108.85(7) 12_657 1_556
Ge14 Ge10 Ge5 108.85(7) 12_657 1_556
P2 Ge10 Ge11 106.80(8) . .
P14 Ge10 Ge11 106.43(6) 12_657 .
Ge14 Ge10 Ge11 106.43(6) 12_657 .
Ge5 Ge10 Ge11 125.55(7) 1_556 .
P1 Ge11 P15 103.86(10) 4 4
P1 Ge11 Ge15 103.86(10) 4 4
P15 Ge11 Ge15 0.00(4) 4 4
P1 Ge11 Ge4 103.84(9) 4 1_556
P15 Ge11 Ge4 108.12(7) 4 1_556
Ge15 Ge11 Ge4 108.12(7) 4 1_556
P1 Ge11 Ge10 107.73(10) 4 .
P15 Ge11 Ge10 107.04(6) 4 .
Ge15 Ge11 Ge10 107.04(6) 4 .
Ge4 Ge11 Ge10 124.47(6) 1_556 .
P14 Ge12 Ge14 0.00(10) 1_565 1_565
P14 Ge12 P15 105.45(7) 1_565 9_666
Ge14 Ge12 P15 105.45(7) 1_565 9_666
P14 Ge12 Ge15 105.45(7) 1_565 9_666
Ge14 Ge12 Ge15 105.45(7) 1_565 9_666
P15 Ge12 Ge15 0.00(8) 9_666 9_666
P14 Ge12 Ge2 105.53(6) 1_565 1_565
Ge14 Ge12 Ge2 105.53(6) 1_565 1_565
P15 Ge12 Ge2 105.13(6) 9_666 1_565
Ge15 Ge12 Ge2 105.13(6) 9_666 1_565
P14 Ge12 Ge12 106.89(5) 1_565 10_557
Ge14 Ge12 Ge12 106.89(5) 1_565 10_557
P15 Ge12 Ge12 107.17(5) 9_666 10_557
Ge15 Ge12 Ge12 107.17(5) 9_666 10_557
Ge2 Ge12 Ge12 125.20(3) 1_565 10_557
P2 Ge13 P2 108.46(14) 11_666 4_554
P2 Ge13 Ge6 109.17(8) 11_666 .
P2 Ge13 Ge6 109.17(8) 4_554 .
P2 Ge13 P13 105.96(7) 11_666 15_665
P2 Ge13 P13 105.96(7) 4_554 15_665
Ge6 Ge13 P13 117.76(6) . 15_665
P2 Ge13 Ge13 105.96(7) 11_666 15_665
P2 Ge13 Ge13 105.96(7) 4_554 15_665
Ge6 Ge13 Ge13 117.76(6) . 15_665
P13 Ge13 Ge13 0.00(9) 15_665 15_665
P15 Ge14 Ge15 0.00(9) 4 4
P15 Ge14 Ge6 108.48(9) 4 1_556
Ge15 Ge14 Ge6 108.48(9) 4 1_556
P15 Ge14 Ge12 108.61(8) 4 1_545
Ge15 Ge14 Ge12 108.61(8) 4 1_545
Ge6 Ge14 Ge12 109.61(8) 1_556 1_545
P15 Ge14 Ge10 106.92(8) 4 11_667
Ge15 Ge14 Ge10 106.92(8) 4 11_667
Ge6 Ge14 Ge10 112.57(8) 1_556 11_667
Ge12 Ge14 Ge10 110.52(8) 1_545 11_667
P14 Ge15 Ge14 0.00(12) 3_544 3_544
P14 Ge15 Ge7 108.46(8) 3_544 .
Ge14 Ge15 Ge7 108.46(8) 3_544 .
P14 Ge15 Ge12 109.24(8) 3_544 9_666
Ge14 Ge15 Ge12 109.24(8) 3_544 9_666
Ge7 Ge15 Ge12 109.15(8) . 9_666
P14 Ge15 Ge11 107.41(8) 3_544 3_544
Ge14 Ge15 Ge11 107.41(8) 3_544 3_544
Ge7 Ge15 Ge11 112.31(8) . 3_544
Ge12 Ge15 Ge11 110.21(7) 9_666 3_544
Ge9 Ge16 P16 36.0(7) . 16
Ge9 Ge16 Ge16 36.0(7) . 16
P16 Ge16 Ge16 0.0(13) 16 16
Ge9 Ge16 P16 109.8(7) . 15_665
P16 Ge16 P16 90.000(3) 16 15_665
Ge16 Ge16 P16 90.000(3) 16 15_665
Ge9 Ge16 Ge16 109.8(7) . 15_665
P16 Ge16 Ge16 90.000(3) 16 15_665
Ge16 Ge16 Ge16 90.000(3) 16 15_665
P16 Ge16 Ge16 0.0(10) 15_665 15_665
Ge9 Ge16 P2 83.5(8) . 10_556
P16 Ge16 P2 119.4(3) 16 10_556
Ge16 Ge16 P2 119.4(3) 16 10_556
P16 Ge16 P2 115.3(3) 15_665 10_556
Ge16 Ge16 P2 115.3(3) 15_665 10_556
Ge9 Ge16 Ge9 88.1(8) . 2_665
P16 Ge16 Ge9 71.5(3) 16 2_665
Ge16 Ge16 Ge9 71.5(3) 16 2_665
P16 Ge16 Ge9 21.6(3) 15_665 2_665
Ge16 Ge16 Ge9 21.6(3) 15_665 2_665
P2 Ge16 Ge9 114.2(5) 10_556 2_665
Ge9 Ge16 Ge16 76.2(8) . 2_665
P16 Ge16 Ge16 51.5(6) 16 2_665
Ge16 Ge16 Ge16 51.5(6) 16 2_665
P16 Ge16 Ge16 38.5(6) 15_665 2_665
Ge16 Ge16 Ge16 38.5(6) 15_665 2_665
P2 Ge16 Ge16 129.8(3) 10_556 2_665
Ge9 Ge16 Ge16 22.4(3) 2_665 2_665
Ge9 Ge16 P16 76.2(8) . 2_665
P16 Ge16 P16 51.5(6) 16 2_665
Ge16 Ge16 P16 51.5(6) 16 2_665
P16 Ge16 P16 38.5(6) 15_665 2_665
Ge16 Ge16 P16 38.5(6) 15_665 2_665
P2 Ge16 P16 129.8(3) 10_556 2_665
Ge9 Ge16 P16 22.4(3) 2_665 2_665
Ge16 Ge16 P16 0.0(6) 2_665 2_665
Ge9 Ge16 Ge3 79.4(7) . .
P16 Ge16 Ge3 72.5(3) 16 .
Ge16 Ge16 Ge3 72.5(3) 16 .
P16 Ge16 Ge3 135.9(3) 15_665 .
Ge16 Ge16 Ge3 135.9(3) 15_665 .
P2 Ge16 Ge3 108.5(5) 10_556 .
Ge9 Ge16 Ge3 133.6(5) 2_665 .
Ge16 Ge16 Ge3 112.0(6) 2_665 .
P16 Ge16 Ge3 112.0(6) 2_665 .
Ge9 Ge16 Te1 174.4(10) . .
P16 Ge16 Te1 139.0(2) 16 .
Ge16 Ge16 Te1 139.0(2) 16 .
P16 Ge16 Te1 70.2(2) 15_665 .
Ge16 Ge16 Te1 70.2(2) 15_665 .
P2 Ge16 Te1 101.6(4) 10_556 .
Ge9 Ge16 Te1 91.8(4) 2_665 .
Ge16 Ge16 Te1 101.8(6) 2_665 .
P16 Ge16 Te1 101.8(6) 2_665 .
Ge3 Ge16 Te1 96.8(4) . .

loop_
_geom_bond_atom_site_label_1
_geom_bond_atom_site_label_2
_geom_bond_distance
_geom_bond_site_symmetry_2
Te1 P16 2.728(12) 15_665
Te1 Ge16 2.728(12) 15_665
Te1 P16 2.728(12) 8_665
Te1 Ge16 2.728(12) 8_665
Te1 Ge16 2.728(12) 10
Te1 P16 2.728(12) 10
Te1 Ge16 2.728(12) .
P1 Ge8 2.332(4) 3_544
P1 Ge11 2.394(2) 13_565
P1 Ge11 2.394(2) 3_544
P1 Ge1 2.399(4) .
P2 P16 2.308(12) 10_556
P2 Ge16 2.308(12) 10_556
P2 Ge8 2.338(3) .
P2 Ge9 2.383(3) 10_556
P2 Ge13 2.385(3) 3_545
P2 P13 2.385(3) 3_545
P2 Ge10 2.406(3) .
Ge1 P1 2.399(4) 10
Ge1 Ge7 2.433(2) .
Ge1 Ge7 2.433(2) 7
Ge2 Ge12 2.4135(12) 1_545
Ge2 Ge12 2.4135(12) 12_757
Ge2 Ge12 2.4135(12) 11_567
Ge2 Ge12 2.4135(12) 2_665
Ge3 Ge5 2.411(2) .
Ge3 Ge5 2.411(2) 7
Ge3 P16 2.442(11) 16
Ge3 Ge16 2.442(11) 16
Ge3 Ge16 2.442(11) .
Ge3 P16 2.442(11) 7
Ge3 Ge16 2.442(11) 10
Ge3 Ge16 2.442(11) 7
Ge3 P16 2.442(11) 10
Ge3 Ge9 2.444(3) .
Ge3 Ge9 2.444(3) 10
Ge4 Ge4 2.418(3) 15_665
Ge4 Ge6 2.418(2) .
Ge4 Ge11 2.4279(15) 1_554
Ge4 Ge11 2.4279(15) 10_556
Ge5 Ge7 2.421(2) .
Ge5 Ge10 2.4365(15) 10_556
Ge5 Ge10 2.4365(15) 1_554
Ge6 P14 2.394(2) 1_554
Ge6 Ge14 2.394(2) 1_554
Ge6 P14 2.394(2) 10_556
Ge6 Ge14 2.394(2) 10_556
Ge6 Ge13 2.422(3) .
Ge7 P15 2.4025(19) 10
Ge7 Ge15 2.4025(19) 10
Ge7 Ge15 2.4025(19) .
Ge8 P1 2.332(4) 4
Ge8 P2 2.338(3) 15_665
Ge8 Ge8 2.436(3) 10_556
Ge9 Ge16 0.909(12) .
Ge9 P16 0.909(12) 16
Ge9 Ge16 0.909(12) 16
Ge9 P16 2.318(11) 2_665
Ge9 Ge16 2.318(11) 2_665
Ge9 P16 2.318(11) 15_665
Ge9 Ge16 2.318(11) 15_665
Ge9 P2 2.383(3) 7_556
Ge9 P2 2.383(3) 10_556
Ge9 Ge9 2.462(4) 2_665
Ge10 P14 2.408(2) 12_657
Ge10 Ge14 2.408(2) 12_657
Ge10 Ge5 2.4365(15) 1_556
Ge10 Ge11 2.4416(16) .
Ge11 P1 2.394(2) 4
Ge11 P15 2.4063(19) 4
Ge11 Ge15 2.4063(19) 4
Ge11 Ge4 2.4279(15) 1_556
Ge12 P14 2.405(2) 1_565
Ge12 Ge14 2.405(2) 1_565
Ge12 P15 2.4055(19) 9_666
Ge12 Ge15 2.4055(19) 9_666
Ge12 Ge2 2.4135(12) 1_565
Ge12 Ge12 2.438(2) 10_557
Ge13 P2 2.385(3) 11_666
Ge13 P2 2.385(3) 4_554
Ge13 P13 2.423(4) 15_665
Ge13 Ge13 2.423(4) 15_665
Ge14 P15 2.333(2) 4
Ge14 Ge15 2.333(2) 4
Ge14 Ge6 2.394(2) 1_556
Ge14 Ge12 2.405(2) 1_545
Ge14 Ge10 2.408(2) 11_667
Ge15 P14 2.333(2) 3_544
Ge15 Ge14 2.333(2) 3_544
Ge15 Ge12 2.4055(19) 9_666
Ge15 Ge11 2.4063(19) 3_544
Ge16 P16 1.47(2) 16
Ge16 Ge16 1.47(2) 16
Ge16 P16 1.85(2) 15_665
Ge16 Ge16 1.85(2) 15_665
Ge16 P2 2.308(12) 10_556
Ge16 Ge9 2.318(11) 2_665
Ge16 Ge16 2.36(2) 2_665
Ge16 P16 2.36(2) 2_665
